data_7702927
loop_
_publ_author_name
'Shi, Xianghui'
'Liu, Zhizhou'
'Cheng, Jianhua'

_publ_section_title
;
 Barium tetraalkylaluminate complexes supported by the super-bulky
 hydrotris(pyrazolyl)borate ligand
;
_journal_name_full 'Dalton Transactions'
_journal_paper_doi 10.1039/C9DT04182F
_journal_year 2019
_chemical_formula_moiety 'C57  H82  B1  N7  Ba1'
_chemical_formula_sum 'C57 H82 B Ba N7'
_chemical_formula_weight 1013.44
_chemical_name_common '[(TpAd,iPr)Ba(AB)]'
_chemical_properties_physical Air-sensitive,Moisture-sensitive
_space_group_crystal_system monoclinic
_space_group_IT_number 14
_space_group_name_Hall '-P 2yn'
_space_group_name_H-M_alt 'P 1 21/n 1'
_atom_sites_solution_hydrogens mixed
_audit_creation_method SHELXL-2018/3
_audit_update_record
;
2019-09-30 deposited with the CCDC.	2019-11-21 downloaded from the CCDC.
;
_cell_angle_alpha 90
_cell_angle_beta 91.7130(10)
_cell_angle_gamma 90
_cell_formula_units_Z 4
_cell_length_a 11.6141(6)
_cell_length_b 20.4509(11)
_cell_length_c 25.1549(13)
_cell_measurement_reflns_used 6116
_cell_measurement_temperature 193(2)
_cell_measurement_theta_max 24.32
_cell_measurement_theta_min 2.19
_cell_volume 5972.1(5)
_computing_molecular_graphics 'ORTEP-3 for Windows (Farrugia, 2012)'
_computing_publication_material 'WinGX publication routines (Farrugia, 2012)'
_computing_structure_refinement 'SHELXL-2018/3 (Sheldrick, 2018)'
_computing_structure_solution 'SUPERFLIP (Palatinus & Chapuis,2007)'
_diffrn_ambient_temperature 193(2)
_diffrn_measured_fraction_theta_full 0.995
_diffrn_measured_fraction_theta_max 0.995
_diffrn_measurement_device_type 'CCD area detector'
_diffrn_measurement_method 'phi and omega scans'
_diffrn_radiation_type MoK\a
_diffrn_radiation_wavelength 0.71073
_diffrn_reflns_av_R_equivalents 0.0475
_diffrn_reflns_av_unetI/netI 0.0587
_diffrn_reflns_Laue_measured_fraction_full 0.995
_diffrn_reflns_Laue_measured_fraction_max 0.995
_diffrn_reflns_limit_h_max 13
_diffrn_reflns_limit_h_min -13
_diffrn_reflns_limit_k_max 13
_diffrn_reflns_limit_k_min -24
_diffrn_reflns_limit_l_max 27
_diffrn_reflns_limit_l_min -29
_diffrn_reflns_number 30065
_diffrn_reflns_point_group_measured_fraction_full 0.995
_diffrn_reflns_point_group_measured_fraction_max 0.995
_diffrn_reflns_theta_full 24.999
_diffrn_reflns_theta_max 24.999
_diffrn_reflns_theta_min 1.620
_exptl_absorpt_coefficient_mu 0.703
_exptl_absorpt_correction_T_max 0.913
_exptl_absorpt_correction_T_min 0.881
_exptl_absorpt_correction_type empirical
_exptl_absorpt_process_details 'Sheldrick, G. M. SADABS, Version 2.10; Bruker AXS, Inc.: Madison, WI 2003.'
_exptl_crystal_colour Pale-Yellow
_exptl_crystal_density_diffrn 1.127
_exptl_crystal_density_method 'not measured'
_exptl_crystal_description Block
_exptl_crystal_F_000 2136
_exptl_crystal_recrystallization_method 'Re-crystallisation from solvent: Hexane'
_exptl_crystal_size_max 0.180
_exptl_crystal_size_mid 0.150
_exptl_crystal_size_min 0.130
_refine_diff_density_max 1.460
_refine_diff_density_min -0.979
_refine_diff_density_rms 0.091
_refine_ls_extinction_method none
_refine_ls_goodness_of_fit_ref 1.035
_refine_ls_hydrogen_treatment mixed
_refine_ls_matrix_type full
_refine_ls_number_parameters 569
_refine_ls_number_reflns 10462
_refine_ls_number_restraints 0
_refine_ls_restrained_S_all 1.035
_refine_ls_R_factor_all 0.0718
_refine_ls_R_factor_gt 0.0516
_refine_ls_shift/su_max 0.001
_refine_ls_shift/su_mean 0.000
_refine_ls_structure_factor_coef Fsqd
_refine_ls_weighting_details 'w=1/[\s^2^(Fo^2^)+(0.0689P)^2^+4.4755P] where P=(Fo^2^+2Fc^2^)/3'
_refine_ls_weighting_scheme calc
_refine_ls_wR_factor_gt 0.1240
_refine_ls_wR_factor_ref 0.1354
_reflns_Friedel_coverage 0.000
_reflns_number_gt 7839
_reflns_number_total 10462
_reflns_threshold_expression 'I > 2\s(I)'
_cod_data_source_file c9dt04182f2.cif
_cod_data_source_block G053
_cod_original_sg_symbol_H-M 'P 21/n'
_cod_database_code 7702927
_shelx_shelxl_version_number 2018/3
_shelx_space_group_comment
;
The symmetry employed for this shelxl refinement is uniquely defined
by the following loop, which should always be used as a source of
symmetry information in preference to the above space-group names.
They are only intended as comments.
;
_shelx_estimated_absorpt_t_min 0.884
_shelx_estimated_absorpt_t_max 0.914

loop_
_space_group_symop_operation_xyz
'x, y, z'
'-x+1/2, y+1/2, -z+1/2'
'-x, -y, -z'
'x-1/2, -y-1/2, z-1/2'

loop_
_atom_site_label
_atom_site_type_symbol
_atom_site_fract_x
_atom_site_fract_y
_atom_site_fract_z
_atom_site_U_iso_or_equiv
_atom_site_adp_type
_atom_site_occupancy
_atom_site_site_symmetry_order
_atom_site_calc_flag
_atom_site_refinement_flags_posn
_atom_site_refinement_flags_adp
C1 C 0.0452(4) 0.5914(2) 0.08246(17) 0.0341(10) Uani 1 1 d . .
H1A H -0.018520 0.611933 0.101678 0.041 Uiso 1 1 calc R U
H1B H 0.018121 0.571381 0.048495 0.041 Uiso 1 1 calc R U
C2 C 0.1185(3) 0.5519(2) 0.11384(15) 0.0271(9) Uani 1 1 d . .
C3 C 0.1023(4) 0.5433(2) 0.17002(16) 0.0356(11) Uani 1 1 d . .
H3 H 0.039400 0.564742 0.185899 0.043 Uiso 1 1 calc R U
C4 C 0.1739(5) 0.5055(2) 0.20135(17) 0.0442(13) Uani 1 1 d . .
H4 H 0.158885 0.501073 0.238095 0.053 Uiso 1 1 calc R U
C5 C 0.2675(4) 0.4736(2) 0.18091(18) 0.0413(12) Uani 1 1 d . .
H5 H 0.314715 0.446072 0.202799 0.050 Uiso 1 1 calc R U
C6 C 0.2909(4) 0.4826(2) 0.12787(17) 0.0325(10) Uani 1 1 d . .
H6 H 0.355474 0.461144 0.113454 0.039 Uiso 1 1 calc R U
C7 C 0.2222(3) 0.5221(2) 0.09512(15) 0.0241(9) Uani 1 1 d . .
C8 C 0.3696(3) 0.5271(3) 0.02716(18) 0.0382(11) Uani 1 1 d . .
H8A H 0.379592 0.535588 -0.010767 0.057 Uiso 1 1 calc R U
H8B H 0.415211 0.558581 0.048272 0.057 Uiso 1 1 calc R U
H8C H 0.395681 0.482613 0.035686 0.057 Uiso 1 1 calc R U
C9 C 0.1794(3) 0.4915(2) 0.00357(15) 0.0276(9) Uani 1 1 d . .
H9A H 0.097736 0.495773 0.011695 0.041 Uiso 1 1 calc R U
H9B H 0.190894 0.504696 -0.033349 0.041 Uiso 1 1 calc R U
H9C H 0.203485 0.445913 0.008414 0.041 Uiso 1 1 calc R U
C11 C 0.7051(7) 0.7676(4) -0.0198(3) 0.105(3) Uani 1 1 d . .
H11A H 0.697990 0.804918 0.004354 0.157 Uiso 1 1 calc R U
H11B H 0.766057 0.738377 -0.006286 0.157 Uiso 1 1 calc R U
H11C H 0.724336 0.783369 -0.055221 0.157 Uiso 1 1 calc R U
C12 C 0.5981(8) 0.6721(3) -0.0603(2) 0.094(3) Uani 1 1 d . .
H12A H 0.616877 0.687865 -0.095848 0.142 Uiso 1 1 calc R U
H12B H 0.659461 0.643003 -0.046980 0.142 Uiso 1 1 calc R U
H12C H 0.525052 0.648168 -0.062330 0.142 Uiso 1 1 calc R U
C13 C 0.5874(6) 0.7294(3) -0.0233(2) 0.0658(18) Uani 1 1 d . .
H13 H 0.525199 0.759200 -0.037083 0.079 Uiso 1 1 calc R U
C14 C 0.5586(4) 0.7058(2) 0.03144(17) 0.0350(11) Uani 1 1 d . .
C15 C 0.6060(4) 0.6566(2) 0.06116(18) 0.0400(12) Uani 1 1 d . .
H15 H 0.662946 0.626413 0.050376 0.048 Uiso 1 1 calc R U
C16 C 0.5546(3) 0.6589(2) 0.11045(15) 0.0232(9) Uani 1 1 d . .
C17 C 0.5809(3) 0.6212(2) 0.16064(15) 0.0252(9) Uani 1 1 d . .
C18 C 0.6359(5) 0.5552(3) 0.1502(2) 0.0643(18) Uani 1 1 d . .
H18A H 0.706304 0.561558 0.129511 0.077 Uiso 1 1 calc R U
H18B H 0.581701 0.527896 0.128680 0.077 Uiso 1 1 calc R U
C19 C 0.6642(6) 0.6624(3) 0.1954(2) 0.081(2) Uani 1 1 d . .
H19A H 0.631297 0.706583 0.200463 0.097 Uiso 1 1 calc R U
H19B H 0.738277 0.667319 0.177322 0.097 Uiso 1 1 calc R U
C20 C 0.4726(4) 0.6096(2) 0.19201(17) 0.0381(11) Uani 1 1 d . .
H20A H 0.416961 0.583425 0.170389 0.046 Uiso 1 1 calc R U
H20B H 0.436113 0.652091 0.200101 0.046 Uiso 1 1 calc R U
C21 C 0.5028(5) 0.5733(3) 0.2443(2) 0.0644(7) Uani 1 1 d . .
H21 H 0.430151 0.565084 0.263541 0.077 Uiso 1 1 calc R U
C22 C 0.5586(5) 0.5085(3) 0.2325(2) 0.0644(7) Uani 1 1 d . .
H22A H 0.576885 0.485244 0.266235 0.077 Uiso 1 1 calc R U
H22B H 0.504780 0.481081 0.210949 0.077 Uiso 1 1 calc R U
C23 C 0.6674(5) 0.5197(3) 0.2027(2) 0.0644(7) Uani 1 1 d . .
H23 H 0.706972 0.477323 0.195588 0.077 Uiso 1 1 calc R U
C24 C 0.7483(5) 0.5665(3) 0.2359(2) 0.0644(7) Uani 1 1 d . .
H24A H 0.776882 0.543582 0.268339 0.077 Uiso 1 1 calc R U
H24B H 0.815665 0.578253 0.214655 0.077 Uiso 1 1 calc R U
C25 C 0.6857(5) 0.6283(3) 0.2516(2) 0.0644(7) Uani 1 1 d . .
H25 H 0.736546 0.656139 0.275066 0.077 Uiso 1 1 calc R U
C26 C 0.5776(5) 0.6149(3) 0.2771(2) 0.0644(7) Uani 1 1 d . .
H26A H 0.537770 0.656713 0.284049 0.077 Uiso 1 1 calc R U
H26B H 0.593669 0.593231 0.311719 0.077 Uiso 1 1 calc R U
C31 C 0.6241(4) 0.8631(3) 0.1516(2) 0.0524(15) Uani 1 1 d . .
H31A H 0.694087 0.889609 0.148956 0.079 Uiso 1 1 calc R U
H31B H 0.620679 0.844508 0.187379 0.079 Uiso 1 1 calc R U
H31C H 0.625480 0.827724 0.125346 0.079 Uiso 1 1 calc R U
C32 C 0.5181(5) 0.9648(3) 0.17827(18) 0.0515(15) Uani 1 1 d . .
H32A H 0.590233 0.989212 0.175367 0.077 Uiso 1 1 calc R U
H32B H 0.452988 0.993341 0.168532 0.077 Uiso 1 1 calc R U
H32C H 0.510428 0.949614 0.214941 0.077 Uiso 1 1 calc R U
C33 C 0.5189(3) 0.9059(2) 0.14074(16) 0.0331(11) Uani 1 1 d . .
H33 H 0.523286 0.922925 0.103580 0.040 Uiso 1 1 calc R U
C34 C 0.4091(3) 0.8674(2) 0.14429(15) 0.0239(9) Uani 1 1 d . .
C35 C 0.3354(3) 0.8624(2) 0.18587(15) 0.0272(9) Uani 1 1 d . .
H35 H 0.339716 0.885639 0.218562 0.033 Uiso 1 1 calc R U
C36 C 0.2530(3) 0.81613(19) 0.17018(15) 0.0223(9) Uani 1 1 d . .
C37 C 0.1521(3) 0.7932(2) 0.20215(16) 0.0261(9) Uani 1 1 d . .
C38 C 0.1950(4) 0.7749(2) 0.25907(16) 0.0371(11) Uani 1 1 d . .
H38A H 0.252069 0.739029 0.257228 0.044 Uiso 1 1 calc R U
H38B H 0.233519 0.813095 0.275938 0.044 Uiso 1 1 calc R U
C39 C 0.0649(4) 0.8490(2) 0.20583(19) 0.0356(11) Uani 1 1 d . .
H39A H 0.035050 0.860586 0.169783 0.043 Uiso 1 1 calc R U
H39B H 0.102878 0.888031 0.221594 0.043 Uiso 1 1 calc R U
C40 C 0.0920(4) 0.7332(2) 0.17719(18) 0.0339(11) Uani 1 1 d . .
H40A H 0.147490 0.696629 0.175042 0.041 Uiso 1 1 calc R U
H40B H 0.063793 0.743827 0.140682 0.041 Uiso 1 1 calc R U
C41 C -0.0099(4) 0.7129(2) 0.2114(2) 0.0484(14) Uani 1 1 d . .
H41 H -0.049236 0.674329 0.194506 0.058 Uiso 1 1 calc R U
C42 C -0.0954(4) 0.7686(3) 0.2146(2) 0.0568(16) Uani 1 1 d . .
H42A H -0.161852 0.755033 0.235725 0.068 Uiso 1 1 calc R U
H42B H -0.124267 0.780469 0.178442 0.068 Uiso 1 1 calc R U
C43 C -0.0360(4) 0.8275(2) 0.2408(2) 0.0478(14) Uani 1 1 d . .
H43 H -0.092445 0.864198 0.243290 0.057 Uiso 1 1 calc R U
C44 C 0.0092(5) 0.8098(3) 0.2960(2) 0.0572(16) Uani 1 1 d . .
H44A H -0.055682 0.797081 0.318417 0.069 Uiso 1 1 calc R U
H44B H 0.047916 0.848151 0.312502 0.069 Uiso 1 1 calc R U
C45 C 0.0944(4) 0.7531(3) 0.29284(19) 0.0503(14) Uani 1 1 d . .
H45 H 0.123528 0.741246 0.329390 0.060 Uiso 1 1 calc R U
C46 C 0.0342(5) 0.6938(3) 0.2667(2) 0.0551(15) Uani 1 1 d . .
H46A H 0.089215 0.657016 0.264274 0.066 Uiso 1 1 calc R U
H46B H -0.030774 0.679568 0.288459 0.066 Uiso 1 1 calc R U
C51 C 0.4999(4) 0.9211(3) -0.0551(2) 0.0462(12) Uani 1 1 d . .
H51A H 0.535890 0.964295 -0.051977 0.069 Uiso 1 1 calc R U
H51B H 0.550556 0.888292 -0.038228 0.069 Uiso 1 1 calc R U
H51C H 0.487483 0.910173 -0.092798 0.069 Uiso 1 1 calc R U
C52 C 0.3068(4) 0.9753(2) -0.0510(2) 0.0457(12) Uani 1 1 d . .
H52A H 0.346208 1.017537 -0.047581 0.069 Uiso 1 1 calc R U
H52B H 0.289946 0.966033 -0.088605 0.069 Uiso 1 1 calc R U
H52C H 0.234677 0.976811 -0.031749 0.069 Uiso 1 1 calc R U
C53 C 0.3839(4) 0.9217(2) -0.02752(17) 0.0344(10) Uani 1 1 d . .
H53 H 0.398701 0.931572 0.011022 0.041 Uiso 1 1 calc R U
C54 C 0.3268(4) 0.8557(2) -0.03180(15) 0.0274(9) Uani 1 1 d . .
C55 C 0.2512(3) 0.8323(2) -0.07041(15) 0.0298(10) Uani 1 1 d . .
H55 H 0.222523 0.855146 -0.100897 0.036 Uiso 1 1 calc R U
C56 C 0.2252(3) 0.7683(2) -0.05583(15) 0.0243(9) Uani 1 1 d . .
C57 C 0.1495(3) 0.7208(2) -0.08610(14) 0.0228(9) Uani 1 1 d . .
C58 C 0.2124(4) 0.6975(2) -0.13575(16) 0.0313(10) Uani 1 1 d . .
H58A H 0.231169 0.735739 -0.158038 0.038 Uiso 1 1 calc R U
H58B H 0.285540 0.675945 -0.124666 0.038 Uiso 1 1 calc R U
C59 C 0.0361(4) 0.7541(2) -0.10509(17) 0.0332(10) Uani 1 1 d . .
H59A H -0.006591 0.769207 -0.073902 0.040 Uiso 1 1 calc R U
H59B H 0.053877 0.792813 -0.127050 0.040 Uiso 1 1 calc R U
C60 C 0.1192(4) 0.6605(2) -0.05325(16) 0.0283(10) Uani 1 1 d . .
H60A H 0.190898 0.638300 -0.041011 0.034 Uiso 1 1 calc R U
H60B H 0.077320 0.674391 -0.021444 0.034 Uiso 1 1 calc R U
C61 C 0.0444(3) 0.6126(2) -0.08580(17) 0.0313(10) Uani 1 1 d . .
H61 H 0.025885 0.573801 -0.063477 0.038 Uiso 1 1 calc R U
C62 C 0.1100(4) 0.5907(2) -0.13414(17) 0.0353(11) Uani 1 1 d . .
H62A H 0.182251 0.568686 -0.122449 0.042 Uiso 1 1 calc R U
H62B H 0.062787 0.559151 -0.155159 0.042 Uiso 1 1 calc R U
C63 C 0.1377(4) 0.6495(2) -0.16840(17) 0.0362(11) Uani 1 1 d . .
H63 H 0.180499 0.634828 -0.200167 0.043 Uiso 1 1 calc R U
C64 C 0.0265(4) 0.6837(2) -0.18661(18) 0.0425(12) Uani 1 1 d . .
H64A H -0.022027 0.653172 -0.208067 0.051 Uiso 1 1 calc R U
H64B H 0.044727 0.721824 -0.209067 0.051 Uiso 1 1 calc R U
C65 C -0.0387(4) 0.7062(2) -0.13783(18) 0.0369(11) Uani 1 1 d . .
H65 H -0.111680 0.728444 -0.149742 0.044 Uiso 1 1 calc R U
C66 C -0.0673(4) 0.6470(2) -0.10384(19) 0.0398(12) Uani 1 1 d . .
H66A H -0.116747 0.616375 -0.124700 0.048 Uiso 1 1 calc R U
H66B H -0.110077 0.661253 -0.072392 0.048 Uiso 1 1 calc R U
B1 B 0.4282(4) 0.8070(2) 0.05335(17) 0.0239(10) Uani 1 1 d . .
N1 N 0.4819(3) 0.73737(17) 0.06156(12) 0.0231(7) Uani 1 1 d . .
N2 N 0.4788(3) 0.70760(19) 0.11088(13) 0.0309(8) Uani 1 1 d . .
N3 N 0.3695(3) 0.82656(16) 0.10524(12) 0.0199(7) Uani 1 1 d . .
N4 N 0.2728(2) 0.79397(16) 0.12139(12) 0.0198(7) Uani 1 1 d . .
N5 N 0.3435(3) 0.80764(17) 0.00459(12) 0.0237(7) Uani 1 1 d . .
N6 N 0.2799(3) 0.75294(16) -0.01004(12) 0.0230(7) Uani 1 1 d . .
N7 N 0.2485(3) 0.53368(17) 0.03947(12) 0.0245(7) Uani 1 1 d . .
Ba1 Ba 0.24924(2) 0.67034(2) 0.07550(2) 0.03077(10) Uani 1 1 d . .
H1B1 H 0.493(3) 0.8413(18) 0.0458(14) 0.019(10) Uiso 1 1 d . .

loop_
_atom_site_aniso_label
_atom_site_aniso_U_11
_atom_site_aniso_U_22
_atom_site_aniso_U_33
_atom_site_aniso_U_23
_atom_site_aniso_U_13
_atom_site_aniso_U_12
C1 0.033(2) 0.032(3) 0.037(2) -0.010(2) 0.0037(19) 0.004(2)
C2 0.030(2) 0.024(2) 0.027(2) -0.0043(18) 0.0048(17) -0.0099(18)
C3 0.045(3) 0.033(3) 0.029(2) -0.005(2) 0.011(2) -0.014(2)
C4 0.068(3) 0.042(3) 0.022(2) 0.007(2) 0.002(2) -0.028(3)
C5 0.048(3) 0.039(3) 0.036(3) 0.013(2) -0.013(2) -0.019(2)
C6 0.029(2) 0.025(2) 0.043(3) 0.004(2) -0.0077(19) -0.0111(19)
C7 0.028(2) 0.019(2) 0.024(2) 0.0006(18) -0.0020(16) -0.0068(17)
C8 0.025(2) 0.051(3) 0.039(3) 0.002(2) 0.0061(19) -0.009(2)
C9 0.031(2) 0.024(2) 0.028(2) -0.0048(19) 0.0042(17) 0.0000(18)
C11 0.123(6) 0.066(5) 0.131(6) 0.037(5) 0.093(5) 0.018(4)
C12 0.171(8) 0.085(5) 0.028(3) 0.009(3) 0.023(4) 0.056(5)
C13 0.100(5) 0.053(4) 0.047(3) 0.019(3) 0.044(3) 0.038(3)
C14 0.045(3) 0.033(3) 0.028(2) -0.002(2) 0.018(2) 0.008(2)
C15 0.047(3) 0.035(3) 0.039(3) 0.006(2) 0.021(2) 0.014(2)
C16 0.0165(19) 0.026(2) 0.027(2) -0.0049(18) 0.0026(15) -0.0046(17)
C17 0.021(2) 0.026(2) 0.029(2) 0.0007(19) -0.0009(16) -0.0003(18)
C18 0.075(4) 0.067(4) 0.052(3) 0.021(3) 0.023(3) 0.044(3)
C19 0.088(5) 0.079(5) 0.072(4) 0.043(4) -0.057(4) -0.055(4)
C20 0.038(3) 0.039(3) 0.038(3) 0.004(2) 0.009(2) 0.015(2)
C21 0.0695(17) 0.0635(17) 0.0595(15) 0.0231(13) -0.0119(12) -0.0017(13)
C22 0.0695(17) 0.0635(17) 0.0595(15) 0.0231(13) -0.0119(12) -0.0017(13)
C23 0.0695(17) 0.0635(17) 0.0595(15) 0.0231(13) -0.0119(12) -0.0017(13)
C24 0.0695(17) 0.0635(17) 0.0595(15) 0.0231(13) -0.0119(12) -0.0017(13)
C25 0.0695(17) 0.0635(17) 0.0595(15) 0.0231(13) -0.0119(12) -0.0017(13)
C26 0.0695(17) 0.0635(17) 0.0595(15) 0.0231(13) -0.0119(12) -0.0017(13)
C31 0.022(2) 0.084(4) 0.050(3) 0.012(3) -0.005(2) -0.019(3)
C32 0.061(3) 0.058(4) 0.035(3) -0.011(3) 0.002(2) -0.041(3)
C33 0.027(2) 0.048(3) 0.025(2) 0.000(2) -0.0022(17) -0.018(2)
C34 0.023(2) 0.024(2) 0.025(2) -0.0002(18) -0.0030(16) -0.0033(18)
C35 0.035(2) 0.025(2) 0.021(2) -0.0043(18) 0.0013(17) -0.0066(19)
C36 0.024(2) 0.021(2) 0.022(2) -0.0025(17) 0.0015(16) 0.0029(17)
C37 0.023(2) 0.026(2) 0.030(2) -0.0066(19) 0.0090(17) -0.0039(18)
C38 0.040(3) 0.040(3) 0.031(2) -0.003(2) 0.012(2) -0.007(2)
C39 0.025(2) 0.032(3) 0.050(3) -0.016(2) 0.009(2) -0.0041(19)
C40 0.033(2) 0.026(2) 0.044(3) -0.012(2) 0.017(2) -0.0086(19)
C41 0.040(3) 0.036(3) 0.071(4) -0.018(3) 0.030(3) -0.020(2)
C42 0.036(3) 0.051(3) 0.086(4) -0.029(3) 0.031(3) -0.018(2)
C43 0.026(2) 0.041(3) 0.078(4) -0.025(3) 0.023(2) -0.006(2)
C44 0.055(3) 0.062(4) 0.057(3) -0.024(3) 0.039(3) -0.025(3)
C45 0.059(3) 0.058(4) 0.036(3) -0.007(3) 0.025(2) -0.019(3)
C46 0.056(3) 0.054(3) 0.057(3) -0.003(3) 0.034(3) -0.019(3)
C51 0.045(3) 0.038(3) 0.056(3) 0.006(3) 0.004(2) -0.014(2)
C52 0.058(3) 0.024(3) 0.055(3) 0.008(2) 0.006(2) -0.006(2)
C53 0.044(3) 0.029(2) 0.030(2) 0.001(2) -0.0006(19) -0.008(2)
C54 0.034(2) 0.026(2) 0.023(2) 0.0036(18) 0.0031(17) -0.0018(19)
C55 0.035(2) 0.031(2) 0.023(2) 0.0071(19) -0.0023(17) -0.006(2)
C56 0.026(2) 0.026(2) 0.021(2) 0.0031(18) -0.0009(16) -0.0005(18)
C57 0.023(2) 0.025(2) 0.0199(19) 0.0024(17) -0.0008(15) -0.0035(18)
C58 0.033(2) 0.037(3) 0.024(2) 0.002(2) 0.0071(18) -0.008(2)
C59 0.034(2) 0.034(3) 0.032(2) 0.003(2) -0.0048(18) 0.000(2)
C60 0.029(2) 0.032(3) 0.025(2) 0.0029(19) 0.0031(17) -0.0038(19)
C61 0.030(2) 0.028(2) 0.036(2) 0.006(2) -0.0007(18) -0.0063(19)
C62 0.036(3) 0.030(3) 0.039(3) -0.003(2) -0.002(2) -0.006(2)
C63 0.044(3) 0.042(3) 0.022(2) -0.002(2) 0.0036(19) -0.005(2)
C64 0.055(3) 0.042(3) 0.029(2) -0.004(2) -0.013(2) -0.009(2)
C65 0.026(2) 0.037(3) 0.047(3) 0.000(2) -0.016(2) 0.001(2)
C66 0.026(2) 0.047(3) 0.047(3) -0.007(2) -0.001(2) -0.011(2)
B1 0.023(2) 0.028(3) 0.021(2) 0.003(2) 0.0041(18) -0.002(2)
N1 0.0207(17) 0.028(2) 0.0202(16) -0.0001(15) 0.0014(13) -0.0011(15)
N2 0.0321(19) 0.039(2) 0.0215(17) 0.0038(17) 0.0035(14) 0.0117(17)
N3 0.0199(16) 0.0224(18) 0.0173(15) -0.0002(14) 0.0004(12) -0.0024(14)
N4 0.0162(16) 0.0182(17) 0.0250(17) -0.0005(14) 0.0003(13) -0.0005(13)
N5 0.0266(18) 0.0230(18) 0.0217(17) -0.0012(15) 0.0012(14) -0.0046(15)
N6 0.0222(17) 0.0247(19) 0.0221(17) 0.0037(15) 0.0031(13) -0.0055(15)
N7 0.0239(17) 0.0272(19) 0.0225(17) -0.0028(15) 0.0036(13) -0.0044(15)
Ba1 0.05482(19) 0.01970(15) 0.01788(14) -0.00064(11) 0.00247(11) -0.01110(13)

loop_
_atom_type_symbol
_atom_type_description
_atom_type_scat_dispersion_real
_atom_type_scat_dispersion_imag
_atom_type_scat_source
C C 0.0033 0.0016 'International Tables Vol C Tables 4.2.6.8 and 6.1.1.4'
H H 0.0000 0.0000 'International Tables Vol C Tables 4.2.6.8 and 6.1.1.4'
B B 0.0013 0.0007 'International Tables Vol C Tables 4.2.6.8 and 6.1.1.4'
N N 0.0061 0.0033 'International Tables Vol C Tables 4.2.6.8 and 6.1.1.4'
Ba Ba -0.3244 2.2819 'International Tables Vol C Tables 4.2.6.8 and 6.1.1.4'

loop_
_geom_angle_atom_site_label_1
_geom_angle_atom_site_label_2
_geom_angle_atom_site_label_3
_geom_angle
C2 C1 Ba1 82.5(2)
C2 C1 H1A 114.9
Ba1 C1 H1A 114.9
C2 C1 H1B 114.9
Ba1 C1 H1B 114.9
H1A C1 H1B 111.9
C1 C2 C7 124.0(4)
C1 C2 C3 121.8(4)
C7 C2 C3 113.8(4)
C1 C2 Ba1 70.2(2)
C7 C2 Ba1 78.6(2)
C3 C2 Ba1 119.4(3)
C4 C3 C2 122.5(4)
C4 C3 H3 118.7
C2 C3 H3 118.7
C3 C4 C5 121.6(4)
C3 C4 H4 119.2
C5 C4 H4 119.2
C4 C5 C6 118.5(4)
C4 C5 H5 120.8
C6 C5 H5 120.8
C5 C6 C7 121.6(4)
C5 C6 H6 119.2
C7 C6 H6 119.2
C6 C7 C2 121.5(4)
C6 C7 N7 122.0(4)
C2 C7 N7 116.4(3)
C6 C7 Ba1 127.4(3)
C2 C7 Ba1 74.2(2)
N7 C7 Ba1 70.3(2)
N7 C8 H8A 109.5
N7 C8 H8B 109.5
H8A C8 H8B 109.5
N7 C8 H8C 109.5
H8A C8 H8C 109.5
H8B C8 H8C 109.5
N7 C9 H9A 109.5
N7 C9 H9B 109.5
H9A C9 H9B 109.5
N7 C9 H9C 109.5
H9A C9 H9C 109.5
H9B C9 H9C 109.5
C13 C11 H11A 109.5
C13 C11 H11B 109.5
H11A C11 H11B 109.5
C13 C11 H11C 109.5
H11A C11 H11C 109.5
H11B C11 H11C 109.5
C13 C12 H12A 109.5
C13 C12 H12B 109.5
H12A C12 H12B 109.5
C13 C12 H12C 109.5
H12A C12 H12C 109.5
H12B C12 H12C 109.5
C12 C13 C14 110.0(5)
C12 C13 C11 109.5(5)
C14 C13 C11 108.8(5)
C12 C13 H13 109.5
C14 C13 H13 109.5
C11 C13 H13 109.5
N1 C14 C15 107.9(4)
N1 C14 C13 121.9(4)
C15 C14 C13 129.9(4)
C14 C15 C16 106.7(4)
C14 C15 H15 126.7
C16 C15 H15 126.7
N2 C16 C15 109.5(4)
N2 C16 C17 119.7(3)
C15 C16 C17 130.4(4)
C16 C17 C18 112.7(3)
C16 C17 C20 111.4(3)
C18 C17 C20 108.0(4)
C16 C17 C19 107.8(4)
C18 C17 C19 109.0(5)
C20 C17 C19 107.8(4)
C17 C18 C23 111.1(5)
C17 C18 H18A 109.4
C23 C18 H18A 109.4
C17 C18 H18B 109.4
C23 C18 H18B 109.4
H18A C18 H18B 108.0
C17 C19 C25 110.2(4)
C17 C19 H19A 109.6
C25 C19 H19A 109.6
C17 C19 H19B 109.6
C25 C19 H19B 109.6
H19A C19 H19B 108.1
C17 C20 C21 110.3(4)
C17 C20 H20A 109.6
C21 C20 H20A 109.6
C17 C20 H20B 109.6
C21 C20 H20B 109.6
H20A C20 H20B 108.1
C26 C21 C22 111.8(5)
C26 C21 C20 108.6(5)
C22 C21 C20 110.2(5)
C26 C21 H21 108.7
C22 C21 H21 108.7
C20 C21 H21 108.7
C23 C22 C21 109.6(5)
C23 C22 H22A 109.7
C21 C22 H22A 109.7
C23 C22 H22B 109.7
C21 C22 H22B 109.7
H22A C22 H22B 108.2
C22 C23 C18 108.5(5)
C22 C23 C24 109.0(5)
C18 C23 C24 107.0(5)
C22 C23 H23 110.7
C18 C23 H23 110.7
C24 C23 H23 110.7
C25 C24 C23 111.3(5)
C25 C24 H24A 109.4
C23 C24 H24A 109.4
C25 C24 H24B 109.4
C23 C24 H24B 109.4
H24A C24 H24B 108.0
C26 C25 C24 112.7(6)
C26 C25 C19 111.1(5)
C24 C25 C19 101.4(5)
C26 C25 H25 110.4
C24 C25 H25 110.4
C19 C25 H25 110.4
C25 C26 C21 111.6(6)
C25 C26 H26A 109.3
C21 C26 H26A 109.3
C25 C26 H26B 109.3
C21 C26 H26B 109.3
H26A C26 H26B 108.0
C33 C31 H31A 109.5
C33 C31 H31B 109.5
H31A C31 H31B 109.5
C33 C31 H31C 109.5
H31A C31 H31C 109.5
H31B C31 H31C 109.5
C33 C32 H32A 109.5
C33 C32 H32B 109.5
H32A C32 H32B 109.5
C33 C32 H32C 109.5
H32A C32 H32C 109.5
H32B C32 H32C 109.5
C34 C33 C31 111.5(4)
C34 C33 C32 110.7(4)
C31 C33 C32 111.2(4)
C34 C33 H33 107.7
C31 C33 H33 107.7
C32 C33 H33 107.7
N3 C34 C35 107.4(3)
N3 C34 C33 123.2(3)
C35 C34 C33 129.3(4)
C34 C35 C36 105.8(3)
C34 C35 H35 127.1
C36 C35 H35 127.1
N4 C36 C35 110.8(3)
N4 C36 C37 122.7(3)
C35 C36 C37 126.5(3)
C36 C37 C39 109.0(3)
C36 C37 C40 112.3(3)
C39 C37 C40 109.1(3)
C36 C37 C38 109.4(3)
C39 C37 C38 108.7(3)
C40 C37 C38 108.3(4)
C45 C38 C37 110.7(4)
C45 C38 H38A 109.5
C37 C38 H38A 109.5
C45 C38 H38B 109.5
C37 C38 H38B 109.5
H38A C38 H38B 108.1
C37 C39 C43 109.7(4)
C37 C39 H39A 109.7
C43 C39 H39A 109.7
C37 C39 H39B 109.7
C43 C39 H39B 109.7
H39A C39 H39B 108.2
C37 C40 C41 109.5(3)
C37 C40 Ba1 111.0(2)
C41 C40 Ba1 138.5(3)
C37 C40 H40A 109.8
C41 C40 H40A 109.8
Ba1 C40 H40A 46.8
C37 C40 H40B 109.8
C41 C40 H40B 109.8
Ba1 C40 H40B 63.9
H40A C40 H40B 108.2
C42 C41 C46 110.4(4)
C42 C41 C40 110.0(4)
C46 C41 C40 109.7(4)
C42 C41 H41 108.9
C46 C41 H41 108.9
C40 C41 H41 108.9
C41 C42 C43 109.1(4)
C41 C42 H42A 109.9
C43 C42 H42A 109.9
C41 C42 H42B 109.9
C43 C42 H42B 109.9
H42A C42 H42B 108.3
C44 C43 C42 110.3(5)
C44 C43 C39 109.9(4)
C42 C43 C39 108.6(4)
C44 C43 H43 109.3
C42 C43 H43 109.3
C39 C43 H43 109.3
C43 C44 C45 110.0(4)
C43 C44 H44A 109.7
C45 C44 H44A 109.7
C43 C44 H44B 109.7
C45 C44 H44B 109.7
H44A C44 H44B 108.2
C44 C45 C38 108.3(4)
C44 C45 C46 109.5(5)
C38 C45 C46 109.7(4)
C44 C45 H45 109.8
C38 C45 H45 109.8
C46 C45 H45 109.8
C41 C46 C45 109.0(4)
C41 C46 H46A 109.9
C45 C46 H46A 109.9
C41 C46 H46B 109.9
C45 C46 H46B 109.9
H46A C46 H46B 108.3
C53 C51 H51A 109.5
C53 C51 H51B 109.5
H51A C51 H51B 109.5
C53 C51 H51C 109.5
H51A C51 H51C 109.5
H51B C51 H51C 109.5
C53 C52 H52A 109.5
C53 C52 H52B 109.5
H52A C52 H52B 109.5
C53 C52 H52C 109.5
H52A C52 H52C 109.5
H52B C52 H52C 109.5
C54 C53 C52 111.4(4)
C54 C53 C51 110.5(4)
C52 C53 C51 110.2(4)
C54 C53 H53 108.2
C52 C53 H53 108.2
C51 C53 H53 108.2
N5 C54 C55 107.5(4)
N5 C54 C53 123.3(4)
C55 C54 C53 129.3(4)
C54 C55 C56 106.3(4)
C54 C55 H55 126.9
C56 C55 H55 126.9
N6 C56 C55 110.2(4)
N6 C56 C57 122.8(4)
C55 C56 C57 127.0(3)
C56 C57 C60 112.8(3)
C56 C57 C58 109.1(3)
C60 C57 C58 108.1(3)
C56 C57 C59 110.6(3)
C60 C57 C59 108.3(3)
C58 C57 C59 107.8(3)
C63 C58 C57 111.0(3)
C63 C58 H58A 109.4
C57 C58 H58A 109.4
C63 C58 H58B 109.4
C57 C58 H58B 109.4
H58A C58 H58B 108.0
C65 C59 C57 110.4(4)
C65 C59 H59A 109.6
C57 C59 H59A 109.6
C65 C59 H59B 109.6
C57 C59 H59B 109.6
H59A C59 H59B 108.1
C61 C60 C57 111.3(3)
C61 C60 H60A 109.4
C57 C60 H60A 109.4
C61 C60 H60B 109.4
C57 C60 H60B 109.4
H60A C60 H60B 108.0
C62 C61 C60 109.1(3)
C62 C61 C66 109.7(4)
C60 C61 C66 109.1(4)
C62 C61 H61 109.6
C60 C61 H61 109.6
C66 C61 H61 109.6
C63 C62 C61 109.9(4)
C63 C62 H62A 109.7
C61 C62 H62A 109.7
C63 C62 H62B 109.7
C61 C62 H62B 109.7
H62A C62 H62B 108.2
C62 C63 C64 109.9(4)
C62 C63 C58 109.2(3)
C64 C63 C58 109.2(4)
C62 C63 H63 109.5
C64 C63 H63 109.5
C58 C63 H63 109.5
C63 C64 C65 109.4(4)
C63 C64 H64A 109.8
C65 C64 H64A 109.8
C63 C64 H64B 109.8
C65 C64 H64B 109.8
H64A C64 H64B 108.3
C66 C65 C64 109.4(4)
C66 C65 C59 109.6(4)
C64 C65 C59 109.7(4)
C66 C65 H65 109.4
C64 C65 H65 109.4
C59 C65 H65 109.4
C65 C66 C61 109.5(3)
C65 C66 H66A 109.8
C61 C66 H66A 109.8
C65 C66 H66B 109.8
C61 C66 H66B 109.8
H66A C66 H66B 108.2
N3 B1 N5 112.4(3)
N3 B1 N1 108.0(3)
N5 B1 N1 110.7(3)
N3 B1 H1B1 108(2)
N5 B1 H1B1 107(2)
N1 B1 H1B1 110(2)
C14 N1 N2 109.2(3)
C14 N1 B1 128.8(3)
N2 N1 B1 119.9(3)
C14 N1 Ba1 116.8(3)
N2 N1 Ba1 69.72(19)
B1 N1 Ba1 94.2(2)
C16 N2 N1 106.7(3)
C16 N2 Ba1 113.9(3)
N1 N2 Ba1 83.6(2)
C34 N3 N4 110.2(3)
C34 N3 B1 128.5(3)
N4 N3 B1 120.6(3)
C36 N4 N3 105.7(3)
C36 N4 Ba1 132.1(2)
N3 N4 Ba1 112.8(2)
C54 N5 N6 110.0(3)
C54 N5 B1 128.1(3)
N6 N5 B1 121.6(3)
C56 N6 N5 106.0(3)
C56 N6 Ba1 138.1(3)
N5 N6 Ba1 111.5(2)
C8 N7 C7 114.8(3)
C8 N7 C9 109.2(3)
C7 N7 C9 111.6(3)
C8 N7 Ba1 99.2(3)
C7 N7 Ba1 81.8(2)
C9 N7 Ba1 138.1(2)
N6 Ba1 N4 75.83(9)
N6 Ba1 C1 121.02(11)
N4 Ba1 C1 123.66(10)
N6 Ba1 N2 86.52(9)
N4 Ba1 N2 63.59(9)
C1 Ba1 N2 152.11(11)
N6 Ba1 N7 109.88(9)
N4 Ba1 N7 171.59(9)
C1 Ba1 N7 59.33(10)
N2 Ba1 N7 109.89(9)
N6 Ba1 C2 144.35(10)
N4 Ba1 C2 129.53(10)
C1 Ba1 C2 27.26(11)
N2 Ba1 C2 125.40(11)
N7 Ba1 C2 48.78(9)
N6 Ba1 N1 60.17(9)
N4 Ba1 N1 64.24(8)
C1 Ba1 N1 172.00(10)
N2 Ba1 N1 26.70(8)
N7 Ba1 N1 112.67(9)
C2 Ba1 N1 147.87(10)
N6 Ba1 C7 137.68(10)
N4 Ba1 C7 146.37(9)
C1 Ba1 C7 49.58(11)
N2 Ba1 C7 107.87(10)
N7 Ba1 C7 27.91(9)
C2 Ba1 C7 27.22(11)
N1 Ba1 C7 123.52(10)
N6 Ba1 C40 115.72(10)
N4 Ba1 C40 53.16(9)
C1 Ba1 C40 73.02(11)
N2 Ba1 C40 100.26(10)
N7 Ba1 C40 126.08(9)
C2 Ba1 C40 77.30(10)
N1 Ba1 C40 114.10(9)
C7 Ba1 C40 100.93(10)

loop_
_geom_bond_atom_site_label_1
_geom_bond_atom_site_label_2
_geom_bond_distance
C1 C2 1.400(6)
C1 Ba1 2.877(4)
C1 H1A 0.9900
C1 H1B 0.9900
C2 C7 1.441(6)
C2 C3 1.442(6)
C2 Ba1 3.032(4)
C3 C4 1.368(7)
C3 H3 0.9500
C4 C5 1.380(7)
C4 H4 0.9500
C5 C6 1.382(6)
C5 H5 0.9500
C6 C7 1.389(6)
C6 H6 0.9500
C7 N7 1.461(5)
C7 Ba1 3.089(4)
C8 N7 1.456(5)
C8 H8A 0.9800
C8 H8B 0.9800
C8 H8C 0.9800
C9 N7 1.470(5)
C9 H9A 0.9800
C9 H9B 0.9800
C9 H9C 0.9800
C11 C13 1.574(10)
C11 H11A 0.9800
C11 H11B 0.9800
C11 H11C 0.9800
C12 C13 1.503(8)
C12 H12A 0.9800
C12 H12B 0.9800
C12 H12C 0.9800
C13 C14 1.506(6)
C13 H13 1.0000
C14 N1 1.351(5)
C14 C15 1.361(6)
C15 C16 1.392(6)
C15 H15 0.9500
C16 N2 1.329(5)
C16 C17 1.503(5)
C17 C18 1.520(7)
C17 C20 1.523(6)
C17 C19 1.535(6)
C18 C23 1.542(7)
C18 H18A 0.9900
C18 H18B 0.9900
C19 C25 1.591(7)
C19 H19A 0.9900
C19 H19B 0.9900
C20 C21 1.541(7)
C20 H20A 0.9900
C20 H20B 0.9900
C21 C26 1.456(8)
C21 C22 1.507(8)
C21 H21 1.0000
C22 C23 1.507(8)
C22 H22A 0.9900
C22 H22B 0.9900
C23 C24 1.565(8)
C23 H23 1.0000
C24 C25 1.516(8)
C24 H24A 0.9900
C24 H24B 0.9900
C25 C26 1.453(8)
C25 H25 1.0000
C26 H26A 0.9900
C26 H26B 0.9900
C31 C33 1.521(7)
C31 H31A 0.9800
C31 H31B 0.9800
C31 H31C 0.9800
C32 C33 1.531(6)
C32 H32A 0.9800
C32 H32B 0.9800
C32 H32C 0.9800
C33 C34 1.504(5)
C33 H33 1.0000
C34 N3 1.359(5)
C34 C35 1.375(5)
C35 C36 1.394(6)
C35 H35 0.9500
C36 N4 1.334(5)
C36 C37 1.516(5)
C37 C39 1.529(6)
C37 C40 1.536(6)
C37 C38 1.548(6)
C38 C45 1.531(6)
C38 H38A 0.9900
C38 H38B 0.9900
C39 C43 1.549(6)
C39 H39A 0.9900
C39 H39B 0.9900
C40 C41 1.542(6)
C40 Ba1 3.437(4)
C40 H40A 0.9900
C40 H40B 0.9900
C41 C42 1.515(7)
C41 C46 1.518(8)
C41 H41 1.0000
C42 C43 1.526(7)
C42 H42A 0.9900
C42 H42B 0.9900
C43 C44 1.514(8)
C43 H43 1.0000
C44 C45 1.527(8)
C44 H44A 0.9900
C44 H44B 0.9900
C45 C46 1.538(7)
C45 H45 1.0000
C46 H46A 0.9900
C46 H46B 0.9900
C51 C53 1.535(6)
C51 H51A 0.9800
C51 H51B 0.9800
C51 H51C 0.9800
C52 C53 1.522(6)
C52 H52A 0.9800
C52 H52B 0.9800
C52 H52C 0.9800
C53 C54 1.506(6)
C53 H53 1.0000
C54 N5 1.353(5)
C54 C55 1.375(6)
C55 C56 1.396(6)
C55 H55 0.9500
C56 N6 1.336(5)
C56 C57 1.501(5)
C57 C60 1.531(5)
C57 C58 1.541(5)
C57 C59 1.546(6)
C58 C63 1.532(6)
C58 H58A 0.9900
C58 H58B 0.9900
C59 C65 1.534(6)
C59 H59A 0.9900
C59 H59B 0.9900
C60 C61 1.529(6)
C60 H60A 0.9900
C60 H60B 0.9900
C61 C62 1.521(6)
C61 C66 1.533(6)
C61 H61 1.0000
C62 C63 1.519(6)
C62 H62A 0.9900
C62 H62B 0.9900
C63 C64 1.526(7)
C63 H63 1.0000
C64 C65 1.532(7)
C64 H64A 0.9900
C64 H64B 0.9900
C65 C66 1.524(7)
C65 H65 1.0000
C66 H66A 0.9900
C66 H66B 0.9900
B1 N3 1.543(5)
B1 N5 1.549(5)
B1 N1 1.565(6)
B1 H1B1 1.05(4)
N1 N2 1.383(4)
N1 Ba1 3.060(3)
N2 Ba1 2.888(4)
N3 N4 1.378(4)
N4 Ba1 2.789(3)
N5 N6 1.384(4)
N6 Ba1 2.767(3)
N7 Ba1 2.938(3)
